data_7245498
loop_
_publ_author_name
'Karimi Alavijeh, Roya'
'Akhbari, Kamran'
'White, Jonathan'

_publ_section_title
;
 A Ca-Based Nano Bio-Coordination Polymer Providing Reversible Structural
 Conversion with Ability to Enhancing Cytotoxicity of Curcumin and
 Inducing Apoptosis in Human Gastric Cancer AGS Cells
;
_journal_name_full CrystEngComm
_journal_paper_doi 10.1039/D2CE01258H
_journal_year 2022
_chemical_formula_sum 'C12 H18 Ca N2 O9'
_chemical_formula_weight 374.36
_space_group_crystal_system monoclinic
_space_group_IT_number 15
_space_group_name_Hall '-C 2yc'
_space_group_name_H-M_alt 'C 1 2/c 1'
_atom_sites_solution_hydrogens mixed
_audit_creation_method SHELXL-2016/6
_audit_update_record
;
2021-05-23 deposited with the CCDC.	2022-09-15 downloaded from the CCDC.
;
_cell_angle_alpha 90
_cell_angle_beta 91.951(2)
_cell_angle_gamma 90
_cell_formula_units_Z 4
_cell_length_a 16.9257(4)
_cell_length_b 12.3615(3)
_cell_length_c 7.6799(2)
_cell_measurement_reflns_used 8593
_cell_measurement_temperature 100.0(1)
_cell_measurement_theta_max 37.0890
_cell_measurement_theta_min 2.4580
_cell_volume 1605.91(7)
_computing_cell_refinement 'CrysAlisPro 1.171.40.29a (Rigaku OD, 2018)'
_computing_data_collection 'CrysAlisPro 1.171.40.29a (Rigaku OD, 2018)'
_computing_data_reduction 'CrysAlisPro 1.171.40.29a (Rigaku OD, 2018)'
_computing_structure_refinement 'SHELXL-2016/6 (Sheldrick, 2016)'
_diffrn_ambient_environment N~2~
_diffrn_ambient_temperature 100.0(1)
_diffrn_detector 'CCD plate'
_diffrn_detector_type HyPix
_diffrn_measured_fraction_theta_full 0.988
_diffrn_measured_fraction_theta_max 0.901
_diffrn_measurement_device 'four-circle diffractometer'
_diffrn_measurement_device_type 'XtaLAB Synergy, Dualflex, HyPix'
_diffrn_measurement_method '\w scans'
_diffrn_radiation_monochromator mirror
_diffrn_radiation_probe x-ray
_diffrn_radiation_type 'Mo K\a'
_diffrn_radiation_wavelength 0.71073
_diffrn_reflns_av_R_equivalents 0.0355
_diffrn_reflns_av_unetI/netI 0.0318
_diffrn_reflns_Laue_measured_fraction_full 0.988
_diffrn_reflns_Laue_measured_fraction_max 0.901
_diffrn_reflns_limit_h_max 27
_diffrn_reflns_limit_h_min -28
_diffrn_reflns_limit_k_max 13
_diffrn_reflns_limit_k_min -20
_diffrn_reflns_limit_l_max 12
_diffrn_reflns_limit_l_min -12
_diffrn_reflns_number 12047
_diffrn_reflns_point_group_measured_fraction_full 0.988
_diffrn_reflns_point_group_measured_fraction_max 0.901
_diffrn_reflns_theta_full 25.242
_diffrn_reflns_theta_max 37.199
_diffrn_reflns_theta_min 2.408
_diffrn_source 'micro-focus sealed X-ray tube'
_diffrn_source_type 'PhotonJet (Mo) X-ray Source'
_exptl_absorpt_coefficient_mu 0.441
_exptl_absorpt_correction_T_max 1.00000
_exptl_absorpt_correction_T_min 0.49729
_exptl_absorpt_correction_type multi-scan
_exptl_absorpt_process_details
;
CrysAlisPro 1.171.40.29a (Rigaku Oxford Diffraction, 2018)
Empirical absorption correction using spherical harmonics,
 implemented in SCALE3 ABSPACK scaling algorithm.
;
_exptl_crystal_colour COLOURLESS
_exptl_crystal_density_diffrn 1.548
_exptl_crystal_description BLOCK
_exptl_crystal_F_000 784
_exptl_crystal_size_max 0.596
_exptl_crystal_size_mid 0.369
_exptl_crystal_size_min 0.343
_refine_diff_density_max 0.564
_refine_diff_density_min -0.329
_refine_diff_density_rms 0.068
_refine_ls_extinction_method none
_refine_ls_goodness_of_fit_ref 1.005
_refine_ls_hydrogen_treatment mixed
_refine_ls_matrix_type full
_refine_ls_number_parameters 130
_refine_ls_number_reflns 3738
_refine_ls_number_restraints 7
_refine_ls_restrained_S_all 1.006
_refine_ls_R_factor_all 0.0342
_refine_ls_R_factor_gt 0.0310
_refine_ls_shift/su_max 0.001
_refine_ls_shift/su_mean 0.000
_refine_ls_structure_factor_coef Fsqd
_refine_ls_weighting_details 'w=1/[\s^2^(Fo^2^)+(0.0528P)^2^+0.7860P] where P=(Fo^2^+2Fc^2^)/3'
_refine_ls_weighting_scheme calc
_refine_ls_wR_factor_gt 0.0875
_refine_ls_wR_factor_ref 0.0897
_reflns_Friedel_coverage 0.000
_reflns_number_gt 3395
_reflns_number_total 3740
_reflns_threshold_expression 'I > 2\s(I)'
_cod_data_source_file d2ce01258h2.cif
_cod_data_source_block shelx
_cod_original_sg_symbol_H-M 'C 2/c'
_cod_database_code 7245498
_shelx_shelxl_version_number 2016/6
_chemical_oxdiff_usercomment 'kamran B-19-C'
_shelx_space_group_comment
;
The symmetry employed for this shelxl refinement is uniquely defined
by the following loop, which should always be used as a source of
symmetry information in preference to the above space-group names.
They are only intended as comments.
;
_oxdiff_exptl_absorpt_empirical_full_min 0.660
_oxdiff_exptl_absorpt_empirical_full_max 1.894
_oxdiff_exptl_absorpt_empirical_details
;
Empirical correction (ABSPACK) includes:
- Absorption correction using spherical harmonics
- Frame scaling
;

loop_
_space_group_symop_operation_xyz
'x, y, z'
'-x, y, -z+1/2'
'x+1/2, y+1/2, z'
'-x+1/2, y+1/2, -z+1/2'
'-x, -y, -z'
'x, -y, z-1/2'
'-x+1/2, -y+1/2, -z'
'x+1/2, -y+1/2, z-1/2'

loop_
_atom_site_label
_atom_site_type_symbol
_atom_site_fract_x
_atom_site_fract_y
_atom_site_fract_z
_atom_site_U_iso_or_equiv
_atom_site_adp_type
_atom_site_occupancy
_atom_site_site_symmetry_order
_atom_site_calc_flag
_atom_site_refinement_flags_posn
_atom_site_refinement_flags_adp
_atom_site_refinement_flags_occupancy
_atom_site_disorder_assembly
_atom_site_disorder_group
C1 C 0.64274(4) 0.24026(6) 0.62457(9) 0.00934(12) Uani 1 1 d . . . . .
C2 C 0.70552(5) 0.26550(6) 0.73961(10) 0.01224(13) Uani 1 1 d . . . . .
H2 H 0.717737 0.217568 0.829910 0.015 Uiso 1 1 calc R U . . .
C3 C 0.73004(5) 0.42497(7) 0.59761(12) 0.01499(14) Uani 1 1 d . . . . .
H3 H 0.759488 0.488099 0.588302 0.018 Uiso 1 1 calc R U . . .
C4 C 0.66828(5) 0.40699(6) 0.47742(11) 0.01499(14) Uani 1 1 d . . . . .
H4 H 0.656525 0.457190 0.390139 0.018 Uiso 1 1 calc R U . . .
C5 C 0.62438(5) 0.31245(6) 0.49016(10) 0.01262(13) Uani 1 1 d . . . . .
H5 H 0.583348 0.297673 0.410065 0.015 Uiso 1 1 calc R U . . .
C6 C 0.59800(4) 0.13651(6) 0.64500(9) 0.00874(11) Uani 1 1 d . . . . .
N1 N 0.74921(4) 0.35557(6) 0.72648(10) 0.01452(12) Uani 1 1 d . . . . .
O1 O 0.55425(3) 0.10266(5) 0.52070(7) 0.01220(11) Uani 1 1 d . . . . .
O2 O 0.60513(4) 0.08644(5) 0.78823(7) 0.01242(11) Uani 1 1 d . . . . .
O3 O 0.60104(3) 0.15420(5) 0.12329(7) 0.01177(11) Uani 1 1 d D . . . .
O4 O 0.57610(6) 0.37722(7) 0.03790(15) 0.0340(2) Uani 1 1 d D . . . .
O5 O 0.500000 0.52622(10) 0.250000 0.0329(3) Uani 1 2 d DS T P . .
Ca1 Ca 0.500000 0.04578(2) 0.250000 0.00755(6) Uani 1 2 d S T P . .
H3A H 0.6050(11) 0.1344(14) 0.0214(14) 0.041(5) Uiso 1 1 d D . . . .
H3B H 0.6458(7) 0.1482(13) 0.170(2) 0.036(4) Uiso 1 1 d D . . . .
H4A H 0.5818(10) 0.3144(8) 0.063(2) 0.033(4) Uiso 1 1 d D . . . .
H4B H 0.556(2) 0.418(3) 0.106(5) 0.146(15) Uiso 1 1 d D . . . .
H5A H 0.5086(16) 0.5589(15) 0.3372(10) 0.20(2) Uiso 1 1 d D . . . .

loop_
_atom_site_aniso_label
_atom_site_aniso_U_11
_atom_site_aniso_U_22
_atom_site_aniso_U_33
_atom_site_aniso_U_23
_atom_site_aniso_U_13
_atom_site_aniso_U_12
C1 0.0091(3) 0.0096(3) 0.0093(3) -0.0010(2) -0.0004(2) -0.0011(2)
C2 0.0113(3) 0.0126(3) 0.0127(3) -0.0006(2) -0.0019(2) -0.0028(2)
C3 0.0141(3) 0.0110(3) 0.0200(3) -0.0016(3) 0.0030(3) -0.0027(2)
C4 0.0169(3) 0.0108(3) 0.0173(3) 0.0025(2) 0.0010(3) -0.0003(2)
C5 0.0130(3) 0.0123(3) 0.0125(3) 0.0009(2) -0.0016(2) 0.0000(2)
C6 0.0083(2) 0.0095(3) 0.0084(2) -0.0015(2) -0.0002(2) -0.0008(2)
N1 0.0120(3) 0.0139(3) 0.0175(3) -0.0024(2) -0.0010(2) -0.0043(2)
O1 0.0125(2) 0.0137(2) 0.0101(2) -0.00247(18) -0.00384(18) -0.00291(18)
O2 0.0157(2) 0.0128(2) 0.0086(2) 0.00104(17) -0.00162(18) -0.00400(19)
O3 0.0124(2) 0.0133(2) 0.0095(2) -0.00021(17) -0.00153(18) -0.00256(18)
O4 0.0335(4) 0.0136(3) 0.0549(6) 0.0049(3) 0.0025(4) 0.0032(3)
O5 0.0616(9) 0.0217(5) 0.0159(4) 0.000 0.0059(5) 0.000
Ca1 0.00793(8) 0.00772(9) 0.00686(8) 0.000 -0.00162(6) 0.000

loop_
_atom_type_symbol
_atom_type_description
_atom_type_scat_dispersion_real
_atom_type_scat_dispersion_imag
_atom_type_scat_source
C C 0.0033 0.0016 'International Tables Vol C Tables 4.2.6.8 and 6.1.1.4'
H H 0.0000 0.0000 'International Tables Vol C Tables 4.2.6.8 and 6.1.1.4'
N N 0.0061 0.0033 'International Tables Vol C Tables 4.2.6.8 and 6.1.1.4'
O O 0.0106 0.0060 'International Tables Vol C Tables 4.2.6.8 and 6.1.1.4'
Ca Ca 0.2262 0.3064 'International Tables Vol C Tables 4.2.6.8 and 6.1.1.4'

loop_
_geom_angle_atom_site_label_1
_geom_angle_atom_site_label_2
_geom_angle_atom_site_label_3
_geom_angle
_geom_angle_site_symmetry_1
_geom_angle_site_symmetry_3
_geom_angle_publ_flag
C5 C1 C2 118.21(7) . . ?
C5 C1 C6 121.67(6) . . ?
C2 C1 C6 120.11(6) . . ?
N1 C2 C1 123.23(7) . . ?
N1 C2 H2 118.4 . . ?
C1 C2 H2 118.4 . . ?
N1 C3 C4 123.08(7) . . ?
N1 C3 H3 118.5 . . ?
C4 C3 H3 118.5 . . ?
C3 C4 C5 118.68(7) . . ?
C3 C4 H4 120.7 . . ?
C5 C4 H4 120.7 . . ?
C4 C5 C1 119.01(7) . . ?
C4 C5 H5 120.5 . . ?
C1 C5 H5 120.5 . . ?
O1 C6 O2 122.21(7) . . ?
O1 C6 C1 119.38(6) . . ?
O2 C6 C1 118.41(6) . . ?
O1 C6 Ca1 68.23(4) . 5_656 ?
O2 C6 Ca1 54.67(4) . 5_656 ?
C1 C6 Ca1 168.38(5) . 5_656 ?
C3 N1 C2 117.77(7) . . ?
C6 O1 Ca1 166.20(5) . . ?
C6 O1 Ca1 86.35(4) . 5_656 ?
Ca1 O1 Ca1 103.89(2) . 5_656 ?
C6 O2 Ca1 100.17(4) . 5_656 ?
Ca1 O3 H3A 107.5(13) . . ?
Ca1 O3 H3B 115.1(12) . . ?
H3A O3 H3B 106.5(18) . . ?
H4A O4 H4B 120(3) . . ?
H5A O5 H5A 119(2) . 2_655 ?
O1 Ca1 O1 145.20(3) 2_655 . ?
O1 Ca1 O3 85.96(2) 2_655 2_655 ?
O1 Ca1 O3 74.76(2) . 2_655 ?
O1 Ca1 O3 74.76(2) 2_655 . ?
O1 Ca1 O3 85.96(2) . . ?
O3 Ca1 O3 112.25(3) 2_655 . ?
O1 Ca1 O2 80.32(2) 2_655 5_656 ?
O1 Ca1 O2 124.82(2) . 5_656 ?
O3 Ca1 O2 84.01(2) 2_655 5_656 ?
O3 Ca1 O2 148.781(19) . 5_656 ?
O1 Ca1 O2 124.82(2) 2_655 6 ?
O1 Ca1 O2 80.32(2) . 6 ?
O3 Ca1 O2 148.78(2) 2_655 6 ?
O3 Ca1 O2 84.01(2) . 6 ?
O2 Ca1 O2 95.31(3) 5_656 6 ?
O1 Ca1 O1 76.11(2) 2_655 6 ?
O1 Ca1 O1 130.00(2) . 6 ?
O3 Ca1 O1 153.781(18) 2_655 6 ?
O3 Ca1 O1 81.593(19) . 6 ?
O2 Ca1 O1 74.33(2) 5_656 6 ?
O2 Ca1 O1 50.403(18) 6 6 ?
O1 Ca1 O1 130.00(2) 2_655 5_656 ?
O1 Ca1 O1 76.11(2) . 5_656 ?
O3 Ca1 O1 81.593(19) 2_655 5_656 ?
O3 Ca1 O1 153.781(18) . 5_656 ?
O2 Ca1 O1 50.403(18) 5_656 5_656 ?
O2 Ca1 O1 74.33(2) 6 5_656 ?
O1 Ca1 O1 95.31(3) 6 5_656 ?
O1 Ca1 C6 105.42(2) 2_655 5_656 ?
O1 Ca1 C6 101.21(2) . 5_656 ?
O3 Ca1 C6 84.27(2) 2_655 5_656 ?
O3 Ca1 C6 163.34(2) . 5_656 ?
O2 Ca1 C6 25.157(19) 5_656 5_656 ?
O2 Ca1 C6 82.43(2) 6 5_656 ?
O1 Ca1 C6 82.309(19) 6 5_656 ?
O1 Ca1 C6 25.429(17) 5_656 5_656 ?
O1 Ca1 C6 101.22(2) 2_655 6 ?
O1 Ca1 C6 105.42(2) . 6 ?
O3 Ca1 C6 163.33(2) 2_655 6 ?
O3 Ca1 C6 84.27(2) . 6 ?
O2 Ca1 C6 82.43(2) 5_656 6 ?
O2 Ca1 C6 25.157(19) 6 6 ?
O1 Ca1 C6 25.429(17) 6 6 ?
O1 Ca1 C6 82.309(19) 5_656 6 ?
C6 Ca1 C6 79.34(3) 5_656 6 ?
O1 Ca1 Ca1 41.346(15) 2_655 5_655 ?
O1 Ca1 Ca1 156.899(15) . 5_655 ?
O3 Ca1 Ca1 124.684(14) 2_655 5_655 ?
O3 Ca1 Ca1 75.293(14) . 5_655 ?
O2 Ca1 Ca1 73.587(14) 5_656 5_655 ?
O2 Ca1 Ca1 84.358(14) 6 5_655 ?
O1 Ca1 Ca1 34.766(12) 6 5_655 ?
O1 Ca1 Ca1 116.142(14) 5_656 5_655 ?
C6 Ca1 Ca1 93.732(15) 5_656 5_655 ?
C6 Ca1 Ca1 59.978(14) 6 5_655 ?
O1 Ca1 Ca1 156.899(15) 2_655 5_656 ?
O1 Ca1 Ca1 41.345(15) . 5_656 ?
O3 Ca1 Ca1 75.293(14) 2_655 5_656 ?
O3 Ca1 Ca1 124.684(14) . 5_656 ?
O2 Ca1 Ca1 84.358(14) 5_656 5_656 ?
O2 Ca1 Ca1 73.587(14) 6 5_656 ?
O1 Ca1 Ca1 116.143(14) 6 5_656 ?
O1 Ca1 Ca1 34.766(12) 5_656 5_656 ?
C6 Ca1 Ca1 59.978(14) 5_656 5_656 ?
C6 Ca1 Ca1 93.732(15) 6 5_656 ?
Ca1 Ca1 Ca1 147.154(10) 5_655 5_656 ?
O1 Ca1 H3A 63.9(4) 2_655 . ?
O1 Ca1 H3A 101.7(3) . . ?
O3 Ca1 H3A 121.1(4) 2_655 . ?
O3 Ca1 H3A 16.5(3) . . ?
O2 Ca1 H3A 132.4(3) 5_656 . ?
O2 Ca1 H3A 81.9(4) 6 . ?
O1 Ca1 H3A 67.6(3) 6 . ?
O1 Ca1 H3A 156.2(4) 5_656 . ?
C6 Ca1 H3A 149.5(3) 5_656 . ?
C6 Ca1 H3A 75.4(4) 6 . ?
Ca1 Ca1 H3A 58.8(3) 5_655 . ?
Ca1 Ca1 H3A 137.9(3) 5_656 . ?

loop_
_geom_bond_atom_site_label_1
_geom_bond_atom_site_label_2
_geom_bond_distance
_geom_bond_site_symmetry_2
_geom_bond_publ_flag
C1 C5 1.3917(11) . ?
C1 C2 1.3940(10) . ?
C1 C6 1.5002(10) . ?
C2 N1 1.3423(10) . ?
C2 H2 0.9300 . ?
C3 N1 1.3413(12) . ?
C3 C4 1.3887(12) . ?
C3 H3 0.9300 . ?
C4 C5 1.3901(11) . ?
C4 H4 0.9300 . ?
C5 H5 0.9300 . ?
C6 O1 1.2596(8) . ?
C6 O2 1.2644(9) . ?
C6 Ca1 2.9275(7) 5_656 ?
O1 Ca1 2.3515(5) . ?
O1 Ca1 2.7242(6) 5_656 ?
O2 Ca1 2.4266(6) 5_656 ?
O3 Ca1 2.4043(6) . ?
O3 H3A 0.825(9) . ?
O3 H3B 0.832(9) . ?
O4 H4A 0.805(9) . ?
O4 H4B 0.809(10) . ?
O5 H5A 0.791(9) . ?
O5 H5A 0.791(9) 2_655 ?
Ca1 Ca1 4.00328(14) 5_655 ?
Ca1 Ca1 4.00328(14) 5_656 ?
Ca1 H3A 2.766(16) . ?

loop_
_geom_hbond_atom_site_label_D
_geom_hbond_atom_site_label_H
_geom_hbond_atom_site_label_A
_geom_hbond_distance_DH
_geom_hbond_distance_HA
_geom_hbond_distance_DA
_geom_hbond_angle_DHA
_geom_hbond_site_symmetry_A
O3 H3A O2 0.825(9) 1.886(9) 2.7092(8) 175.3(19) 1_554
O3 H3B N1 0.832(9) 1.921(9) 2.7516(9) 176.0(16) 7_656
O4 H4A O3 0.805(9) 2.057(9) 2.8618(10) 177.8(18) .
O4 H4B O5 0.809(10) 1.997(11) 2.8013(13) 173(5) .
O5 H5A O4 0.791(9) 2.046(9) 2.7890(12) 156(3) 6_566
O3 H3A O2 0.825(9) 1.886(9) 2.7092(8) 175.3(19) 1_554
O3 H3B N1 0.832(9) 1.921(9) 2.7516(9) 176.0(16) 7_656
O4 H4A O3 0.805(9) 2.057(9) 2.8618(10) 177.8(18) .
O4 H4B O5 0.809(10) 1.997(11) 2.8013(13) 173(5) .
O5 H5A O4 0.791(9) 2.046(9) 2.7890(12) 156(3) 6_566

loop_
_geom_torsion_atom_site_label_1
_geom_torsion_atom_site_label_2
_geom_torsion_atom_site_label_3
_geom_torsion_atom_site_label_4
_geom_torsion
_geom_torsion_site_symmetry_1
_geom_torsion_site_symmetry_2
_geom_torsion_site_symmetry_3
_geom_torsion_site_symmetry_4
_geom_torsion_publ_flag
C5 C1 C2 N1 -0.33(12) . . . . ?
C6 C1 C2 N1 178.39(7) . . . . ?
N1 C3 C4 C5 -0.37(13) . . . . ?
C3 C4 C5 C1 1.25(12) . . . . ?
C2 C1 C5 C4 -0.92(11) . . . . ?
C6 C1 C5 C4 -179.62(7) . . . . ?
C5 C1 C6 O1 14.74(11) . . . . ?
C2 C1 C6 O1 -163.94(7) . . . . ?
C5 C1 C6 O2 -164.61(7) . . . . ?
C2 C1 C6 O2 16.72(10) . . . . ?
C5 C1 C6 Ca1 -113.9(2) . . . 5_656 ?
C2 C1 C6 Ca1 67.5(3) . . . 5_656 ?
C4 C3 N1 C2 -0.85(13) . . . . ?
C1 C2 N1 C3 1.21(12) . . . . ?
O2 C6 O1 Ca1 -129.4(2) . . . . ?
C1 C6 O1 Ca1 51.3(3) . . . . ?
Ca1 C6 O1 Ca1 -138.5(2) 5_656 . . . ?
O2 C6 O1 Ca1 9.07(7) . . . 5_656 ?
C1 C6 O1 Ca1 -170.24(6) . . . 5_656 ?
O1 C6 O2 Ca1 -10.34(8) . . . 5_656 ?
C1 C6 O2 Ca1 168.98(5) . . . 5_656 ?
